data_1547323
loop_
_publ_author_name
'Heng-Yun Ye'
'Wei-Qiang Liao'
'Qionghua Zhou'
'Yi Zhang'
'Jinlan Wang'
'Yu-Meng You'
'Jin-Yun Wang'
'Zhong-Ning Chen'
'Peng-Fei Li'
'Da-Wei Fu'
'Songping D. Huang'
'and Ren-Gen Xiong'

_publ_section_title
;
 Dielectric and ferroelectric sensing based on molecular recognition in
 Cu(1,10-phenlothroline)2SeO4.(diol) systems
;
_journal_name_full 'Nature Communications'
_journal_page_first 14551
_journal_paper_doi 10.1038/ncomms14551
_journal_volume 8
_journal_year 2017
_chemical_formula_sum 'C27 H24 Cu N4 O6 Se'
_chemical_formula_weight 643.00
_space_group_crystal_system monoclinic
_space_group_IT_number 9
_space_group_name_Hall 'C -2yc'
_space_group_name_H-M_alt 'C 1 c 1'
_symmetry_space_group_name_Hall 'C -2yc'
_symmetry_space_group_name_H-M 'C 1 c 1'
_atom_sites_solution_hydrogens mixed
_cell_angle_alpha 90
_cell_angle_beta 123.634(10)
_cell_angle_gamma 90
_cell_formula_units_Z 4
_cell_length_a 17.434(19)
_cell_length_b 13.149(12)
_cell_length_c 13.184(14)
_cell_measurement_reflns_used 3359
_cell_measurement_temperature 93(2)
_cell_measurement_theta_max 27.4430
_cell_measurement_theta_min 2.7739
_cell_volume 2516(4)
_computing_structure_refinement 'SHELXL-2014/7 (Sheldrick, 2014)'
_diffrn_ambient_temperature 93(2)
_diffrn_measured_fraction_theta_full 0.985
_diffrn_measured_fraction_theta_max 0.985
_diffrn_measurement_device_type 'Rigarku saturn 724'
_diffrn_radiation_type MoK\a
_diffrn_radiation_wavelength 0.71073
_diffrn_reflns_av_R_equivalents 0.0316
_diffrn_reflns_av_unetI/netI 0.0609
_diffrn_reflns_Laue_measured_fraction_full 0.985
_diffrn_reflns_Laue_measured_fraction_max 0.985
_diffrn_reflns_limit_h_max 22
_diffrn_reflns_limit_h_min -22
_diffrn_reflns_limit_k_max 17
_diffrn_reflns_limit_k_min -17
_diffrn_reflns_limit_l_max 17
_diffrn_reflns_limit_l_min -17
_diffrn_reflns_number 13184
_diffrn_reflns_point_group_measured_fraction_full 0.985
_diffrn_reflns_point_group_measured_fraction_max 0.985
_diffrn_reflns_theta_full 25.242
_diffrn_reflns_theta_max 27.580
_diffrn_reflns_theta_min 1.855
_exptl_absorpt_coefficient_mu 2.367
_exptl_absorpt_correction_T_max 1.0000
_exptl_absorpt_correction_T_min 0.6987
_exptl_absorpt_correction_type multi-scan
_exptl_crystal_colour blue
_exptl_crystal_density_diffrn 1.697
_exptl_crystal_description block
_exptl_crystal_F_000 1300
_exptl_crystal_size_max 0.35
_exptl_crystal_size_mid 0.30
_exptl_crystal_size_min 0.27
_refine_diff_density_max 1.022
_refine_diff_density_min -0.910
_refine_diff_density_rms 0.113
_refine_ls_abs_structure_details
;
 Flack x determined using 2077 quotients [(I+)-(I-)]/[(I+)+(I-)]
 (Parsons, Flack and Wagner, Acta Cryst. B69 (2013) 249-259).
;
_refine_ls_abs_structure_Flack 0.004(5)
_refine_ls_extinction_coef .
_refine_ls_extinction_method none
_refine_ls_goodness_of_fit_ref 1.101
_refine_ls_hydrogen_treatment constr
_refine_ls_matrix_type full
_refine_ls_number_parameters 363
_refine_ls_number_reflns 5661
_refine_ls_number_restraints 9
_refine_ls_restrained_S_all 1.105
_refine_ls_R_factor_all 0.0458
_refine_ls_R_factor_gt 0.0392
_refine_ls_shift/su_max 0.000
_refine_ls_shift/su_mean 0.000
_refine_ls_structure_factor_coef Fsqd
_refine_ls_weighting_details 'w=1/[\s^2^(Fo^2^)+(0.0610P)^2^] where P=(Fo^2^+2Fc^2^)/3'
_refine_ls_weighting_scheme calc
_refine_ls_wR_factor_gt 0.1007
_refine_ls_wR_factor_ref 0.1078
_reflns_Friedel_coverage 0.998
_reflns_Friedel_fraction_full 0.985
_reflns_Friedel_fraction_max 0.985
_reflns_number_gt 5082
_reflns_number_total 5661
_reflns_threshold_expression 'I > 2\s(I)'
_cod_data_source_file ncomms14551-s5.cif
_cod_data_source_block Propane-1,2-diol-T93K
_cod_depositor_comments
;
The following automatic conversions were performed:

'_exptl_absorpt_correction_type' value 'Multi-scan' changed to
'multi-scan' according to the built-in table from CIF Core dictionary
named 'cif_core.dic' version 2.4.1 from 2010-06-29.

Automatic conversion script
Id: cif_fix_values 5376 2017-05-30 11:51:03Z andrius 
;
_cod_database_code 1547323
_shelx_space_group_comment
;
The symmetry employed for this shelxl refinement is uniquely defined
by the following loop, which should always be used as a source of
symmetry information in preference to the above space-group names.
They are only intended as comments.
;

loop_
_space_group_symop_operation_xyz
'x, y, z'
'x, -y, z+1/2'
'x+1/2, y+1/2, z'
'x+1/2, -y+1/2, z+1/2'

loop_
_atom_site_label
_atom_site_type_symbol
_atom_site_fract_x
_atom_site_fract_y
_atom_site_fract_z
_atom_site_U_iso_or_equiv
_atom_site_adp_type
_atom_site_occupancy
_atom_site_site_symmetry_order
_atom_site_calc_flag
_atom_site_refinement_flags_posn
_atom_site_refinement_flags_adp
_atom_site_refinement_flags_occupancy
_atom_site_disorder_assembly
_atom_site_disorder_group
Cu1 Cu 0.15327(5) 0.70395(5) 0.29636(7) 0.01158(19) Uani 1 1 d . . . . .
Se1 Se 0.14140(4) 0.45714(5) 0.31043(6) 0.0090(2) Uani 0.902(3) 1 d . . P A 1
Se1' Se 0.1578(6) 0.4559(5) 0.2774(8) 0.0090(2) Uani 0.098(3) 1 d . . P A 2
O1 O 0.2359(3) 0.4033(4) 0.3376(5) 0.0202(11) Uani 1 1 d . . . . .
O2 O 0.1498(4) 0.4819(4) 0.4372(4) 0.0146(10) Uani 0.902(3) 1 d . . P A 1
O2' O 0.151(3) 0.480(4) 0.148(4) 0.0146(10) Uani 0.098(3) 1 d . . P A 2
O3 O 0.1233(4) 0.5635(4) 0.2325(5) 0.0161(10) Uani 0.902(3) 1 d . . P A 1
O3' O 0.176(4) 0.569(4) 0.355(4) 0.0161(10) Uani 0.098(3) 1 d . . P A 2
O4 O 0.0539(3) 0.3841(4) 0.2243(4) 0.0154(9) Uani 1 1 d . . . . .
C1 C 0.0455(5) 0.8284(6) 0.0455(6) 0.0204(15) Uani 1 1 d . . . . .
H1A H 0.0904 0.8065 0.0306 0.025 Uiso 1 1 calc R U . . .
C2 C -0.0255(6) 0.8956(6) -0.0397(7) 0.0231(16) Uani 1 1 d . . . . .
H2A H -0.0296 0.9149 -0.1120 0.028 Uiso 1 1 calc R U . . .
C3 C -0.0861(6) 0.9313(6) -0.0164(7) 0.0214(16) Uani 1 1 d . . . . .
H3A H -0.1314 0.9793 -0.0699 0.026 Uiso 1 1 calc R U . . .
C4 C -0.0826(5) 0.8977(5) 0.0876(6) 0.0156(14) Uani 1 1 d . . . . .
C5 C -0.1479(5) 0.9279(5) 0.1168(7) 0.0183(15) Uani 1 1 d . . . . .
H5A H -0.1958 0.9739 0.0643 0.022 Uiso 1 1 calc R U . . .
C6 C -0.1425(5) 0.8923(6) 0.2171(7) 0.0172(14) Uani 1 1 d . . . . .
H6A H -0.1858 0.9140 0.2348 0.021 Uiso 1 1 calc R U . . .
C7 C -0.0715(4) 0.8223(5) 0.2960(6) 0.0125(12) Uani 1 1 d . . . . .
C8 C -0.0647(5) 0.7786(6) 0.3995(7) 0.0174(14) Uani 1 1 d . . . . .
H8A H -0.1074 0.7968 0.4198 0.021 Uiso 1 1 calc R U . . .
C9 C 0.0037(5) 0.7105(5) 0.4691(7) 0.0165(14) Uani 1 1 d . . . . .
H9A H 0.0099 0.6823 0.5396 0.020 Uiso 1 1 calc R U . . .
C10 C 0.0655(5) 0.6817(5) 0.4368(6) 0.0162(13) Uani 1 1 d . . . . .
H10A H 0.1116 0.6325 0.4850 0.019 Uiso 1 1 calc R U . . .
C11 C -0.0062(4) 0.7904(5) 0.2708(6) 0.0120(12) Uani 1 1 d . . . . .
C12 C -0.0113(4) 0.8288(5) 0.1653(6) 0.0123(12) Uani 1 1 d . . . . .
C13 C 0.2554(5) 0.8309(6) 0.5375(7) 0.0202(15) Uani 1 1 d . . . . .
H13A H 0.2120 0.8072 0.5541 0.024 Uiso 1 1 calc R U . . .
C14 C 0.3721(5) 0.8200(6) 0.2858(6) 0.0169(14) Uani 1 1 d . . . . .
C74 C 0.3223(5) 0.8987(7) 0.6178(7) 0.0222(16) Uani 1 1 d . . . . .
H14A H 0.3247 0.9202 0.6883 0.027 Uiso 1 1 calc R U . . .
C15 C 0.3855(5) 0.9351(5) 0.5949(7) 0.0185(15) Uani 1 1 d . . . . .
H15A H 0.4306 0.9834 0.6484 0.022 Uiso 1 1 calc R U . . .
C16 C 0.3831(5) 0.9005(5) 0.4923(6) 0.0152(13) Uani 1 1 d . . . . .
C17 C 0.4451(5) 0.9317(6) 0.4602(7) 0.0168(14) Uani 1 1 d . . . . .
H17A H 0.4911 0.9808 0.5091 0.020 Uiso 1 1 calc R U . . .
C18 C 0.4399(5) 0.8931(6) 0.3621(7) 0.0188(14) Uani 1 1 d . . . . .
H18A H 0.4825 0.9153 0.3434 0.023 Uiso 1 1 calc R U . . .
C20 C 0.3643(5) 0.7742(6) 0.1832(6) 0.0192(15) Uani 1 1 d . . . . .
H20A H 0.4041 0.7941 0.1587 0.023 Uiso 1 1 calc R U . . .
C21 C 0.2978(5) 0.6998(6) 0.1187(6) 0.0181(15) Uani 1 1 d . . . . .
H21A H 0.2932 0.6662 0.0518 0.022 Uiso 1 1 calc R U . . .
C22 C 0.2382(5) 0.6755(6) 0.1533(6) 0.0172(14) Uani 1 1 d . . . . .
H22A H 0.1920 0.6258 0.1070 0.021 Uiso 1 1 calc R U . . .
C23 C 0.3095(4) 0.7886(5) 0.3141(6) 0.0127(13) Uani 1 1 d . . . . .
C24 C 0.3137(5) 0.8307(5) 0.4174(6) 0.0143(13) Uani 1 1 d . . . . .
N1 N 0.2418(4) 0.7174(5) 0.2475(5) 0.0149(12) Uani 1 1 d . . . . .
N2 N 0.2490(4) 0.7972(4) 0.4379(5) 0.0134(11) Uani 1 1 d . . . . .
N3 N 0.0514(4) 0.7954(4) 0.1440(5) 0.0161(12) Uani 1 1 d . . . . .
N4 N 0.0610(4) 0.7216(4) 0.3406(5) 0.0102(10) Uani 1 1 d . . . . .
C25 C 0.1246(15) 0.0244(9) 0.3629(18) 0.100(4) Uani 1 1 d D U . . .
H25A H 0.1438 -0.0335 0.3353 0.151 Uiso 1 1 calc R U . . .
H25B H 0.1669 0.0320 0.4513 0.151 Uiso 1 1 calc R U . . .
H25C H 0.0620 0.0128 0.3424 0.151 Uiso 1 1 calc R U . . .
C26 C 0.1262(15) 0.1181(8) 0.3019(19) 0.088(4) Uani 1 1 d D U . . .
H26A H 0.0777 0.1103 0.2131 0.106 Uiso 1 1 calc R U . . .
C27 C 0.2141(9) 0.1369(7) 0.3131(11) 0.053(3) Uani 1 1 d . . . . .
H27A H 0.2612 0.1571 0.3980 0.063 Uiso 1 1 calc R U . . .
H27B H 0.2349 0.0727 0.2964 0.063 Uiso 1 1 calc R U . . .
O5 O 0.2087(5) 0.2129(4) 0.2338(6) 0.0339(15) Uani 1 1 d . . . . .
H5D H 0.2172 0.2706 0.2666 0.041 Uiso 1 1 d R U . . .
O6 O 0.0982(5) 0.1983(5) 0.3448(7) 0.0444(19) Uani 1 1 d . . . . .
H6D H 0.0860 0.2519 0.3033 0.053 Uiso 1 1 d R U . . .

loop_
_atom_site_aniso_label
_atom_site_aniso_U_11
_atom_site_aniso_U_22
_atom_site_aniso_U_33
_atom_site_aniso_U_23
_atom_site_aniso_U_13
_atom_site_aniso_U_12
Cu1 0.0119(4) 0.0124(3) 0.0138(4) -0.0008(3) 0.0092(3) -0.0015(3)
Se1 0.0091(3) 0.0117(3) 0.0092(4) -0.0003(3) 0.0070(3) -0.0011(3)
Se1' 0.0091(3) 0.0117(3) 0.0092(4) -0.0003(3) 0.0070(3) -0.0011(3)
O1 0.016(2) 0.025(3) 0.028(3) -0.007(2) 0.017(2) -0.001(2)
O2 0.016(2) 0.023(3) 0.007(2) 0.0009(19) 0.007(2) 0.001(2)
O2' 0.016(2) 0.023(3) 0.007(2) 0.0009(19) 0.007(2) 0.001(2)
O3 0.023(3) 0.019(3) 0.008(2) -0.002(2) 0.009(2) -0.008(2)
O3' 0.023(3) 0.019(3) 0.008(2) -0.002(2) 0.009(2) -0.008(2)
O4 0.012(2) 0.017(2) 0.015(2) 0.0002(19) 0.006(2) -0.0042(18)
C1 0.025(4) 0.026(4) 0.015(3) 0.006(3) 0.014(3) 0.006(3)
C2 0.031(4) 0.022(4) 0.021(4) 0.009(3) 0.018(4) 0.007(3)
C3 0.022(4) 0.028(4) 0.013(3) 0.007(3) 0.008(3) 0.004(3)
C4 0.016(3) 0.013(3) 0.014(3) 0.001(2) 0.006(3) 0.003(3)
C5 0.016(4) 0.022(4) 0.014(3) 0.002(3) 0.006(3) 0.008(3)
C6 0.014(3) 0.019(4) 0.022(4) -0.001(3) 0.012(3) 0.004(3)
C7 0.010(3) 0.015(3) 0.014(3) -0.004(2) 0.007(3) 0.001(2)
C8 0.020(4) 0.020(4) 0.020(3) -0.004(3) 0.016(3) -0.003(3)
C9 0.020(3) 0.021(4) 0.018(3) 0.000(3) 0.016(3) 0.001(3)
C10 0.019(3) 0.015(3) 0.017(3) 0.003(3) 0.012(3) 0.001(3)
C11 0.011(3) 0.013(3) 0.009(3) -0.001(2) 0.004(3) -0.001(2)
C12 0.011(3) 0.016(3) 0.013(3) 0.002(2) 0.008(3) 0.002(2)
C13 0.022(4) 0.023(4) 0.026(4) -0.008(3) 0.019(3) -0.007(3)
C14 0.016(3) 0.021(4) 0.019(3) -0.004(3) 0.013(3) -0.003(3)
C74 0.019(4) 0.037(5) 0.017(4) -0.012(3) 0.014(3) -0.007(3)
C15 0.024(4) 0.015(3) 0.019(3) -0.007(3) 0.013(3) -0.009(3)
C16 0.017(3) 0.015(3) 0.014(3) 0.001(3) 0.009(3) 0.000(3)
C17 0.015(3) 0.018(4) 0.017(4) 0.004(3) 0.009(3) 0.000(3)
C18 0.015(3) 0.022(4) 0.021(4) 0.000(3) 0.012(3) -0.007(3)
C20 0.012(3) 0.034(4) 0.015(3) -0.001(3) 0.009(3) -0.005(3)
C21 0.016(4) 0.029(4) 0.012(3) -0.004(3) 0.010(3) -0.005(3)
C22 0.014(3) 0.029(4) 0.012(3) -0.004(3) 0.009(3) -0.006(3)
C23 0.012(3) 0.014(3) 0.016(3) 0.000(2) 0.009(3) -0.002(2)
C24 0.018(3) 0.012(3) 0.015(3) 0.004(2) 0.011(3) 0.001(3)
N1 0.016(3) 0.021(3) 0.015(3) -0.004(2) 0.013(3) -0.003(2)
N2 0.013(3) 0.018(3) 0.013(3) -0.001(2) 0.010(2) -0.005(2)
N3 0.019(3) 0.017(3) 0.017(3) 0.000(2) 0.013(3) 0.000(2)
N4 0.011(3) 0.008(3) 0.011(2) 0.001(2) 0.006(2) 0.003(2)
C25 0.171(12) 0.034(5) 0.163(10) 0.025(6) 0.134(10) 0.019(6)
C26 0.165(12) 0.028(4) 0.157(10) 0.027(6) 0.143(10) 0.019(6)
C27 0.098(9) 0.029(5) 0.069(7) 0.019(5) 0.070(7) 0.025(6)
O5 0.052(4) 0.024(3) 0.049(4) -0.010(3) 0.043(4) -0.005(3)
O6 0.077(5) 0.022(3) 0.072(5) 0.014(3) 0.065(5) 0.008(3)

loop_
_atom_type_symbol
_atom_type_description
_atom_type_scat_dispersion_real
_atom_type_scat_dispersion_imag
_atom_type_scat_source
C C 0.0033 0.0016 'International Tables Vol C Tables 4.2.6.8 and 6.1.1.4'
H H 0.0000 0.0000 'International Tables Vol C Tables 4.2.6.8 and 6.1.1.4'
N N 0.0061 0.0033 'International Tables Vol C Tables 4.2.6.8 and 6.1.1.4'
O O 0.0106 0.0060 'International Tables Vol C Tables 4.2.6.8 and 6.1.1.4'
Cu Cu 0.3201 1.2651 'International Tables Vol C Tables 4.2.6.8 and 6.1.1.4'
Se Se -0.0929 2.2259 'International Tables Vol C Tables 4.2.6.8 and 6.1.1.4'

loop_
_geom_angle_atom_site_label_1
_geom_angle_atom_site_label_2
_geom_angle_atom_site_label_3
_geom_angle
_geom_angle_site_symmetry_1
_geom_angle_site_symmetry_3
O3' Cu1 N1 101.0(16) . .
O3 Cu1 N1 90.9(2) . .
O3' Cu1 N4 90.7(16) . .
O3 Cu1 N4 99.6(2) . .
N1 Cu1 N4 168.1(2) . .
O3' Cu1 N2 107.9(15) . .
O3 Cu1 N2 145.6(2) . .
N1 Cu1 N2 81.7(2) . .
N4 Cu1 N2 92.6(2) . .
O3' Cu1 N3 141.2(16) . .
O3 Cu1 N3 103.7(2) . .
N1 Cu1 N3 92.0(2) . .
N4 Cu1 N3 80.1(2) . .
N2 Cu1 N3 110.1(2) . .
O4 Se1 O2 110.7(3) . .
O4 Se1 O1 109.8(2) . .
O2 Se1 O1 110.7(3) . .
O4 Se1 O3 106.5(3) . .
O2 Se1 O3 110.2(3) . .
O1 Se1 O3 108.8(3) . .
O1 Se1' O2' 100.4(19) . .
O1 Se1' O3' 108(2) . .
O2' Se1' O3' 109(2) . .
O1 Se1' O4 115.8(5) . .
O2' Se1' O4 102.3(17) . .
O3' Se1' O4 119.7(19) . .
Se1 O3 Cu1 127.6(3) . .
Se1' O3' Cu1 130(3) . .
N3 C1 C2 122.6(7) . .
C3 C2 C1 119.2(7) . .
C2 C3 C4 120.0(7) . .
C3 C4 C12 116.8(6) . .
C3 C4 C5 123.9(7) . .
C12 C4 C5 119.3(6) . .
C6 C5 C4 121.7(7) . .
C5 C6 C7 119.8(6) . .
C11 C7 C8 117.1(6) . .
C11 C7 C6 120.4(6) . .
C8 C7 C6 122.5(6) . .
C9 C8 C7 119.2(6) . .
C8 C9 C10 120.2(7) . .
N4 C10 C9 121.8(7) . .
N4 C11 C7 122.8(6) . .
N4 C11 C12 117.3(6) . .
C7 C11 C12 119.9(6) . .
N3 C12 C4 123.2(6) . .
N3 C12 C11 117.8(6) . .
C4 C12 C11 118.9(6) . .
N2 C13 C74 123.1(6) . .
C23 C14 C20 116.9(6) . .
C23 C14 C18 118.5(6) . .
C20 C14 C18 124.6(6) . .
C15 C74 C13 119.5(6) . .
C74 C15 C16 119.8(7) . .
C24 C16 C15 116.4(6) . .
C24 C16 C17 118.9(6) . .
C15 C16 C17 124.8(7) . .
C18 C17 C16 121.3(7) . .
C17 C18 C14 121.6(6) . .
C21 C20 C14 119.4(6) . .
C22 C21 C20 119.0(7) . .
N1 C22 C21 123.9(7) . .
N1 C23 C14 123.5(6) . .
N1 C23 C24 116.4(6) . .
C14 C23 C24 120.2(6) . .
N2 C24 C16 123.9(6) . .
N2 C24 C23 116.6(6) . .
C16 C24 C23 119.5(6) . .
C22 N1 C23 117.4(6) . .
C22 N1 Cu1 128.6(5) . .
C23 N1 Cu1 113.6(4) . .
C13 N2 C24 117.3(6) . .
C13 N2 Cu1 132.0(5) . .
C24 N2 Cu1 110.6(4) . .
C1 N3 C12 118.0(6) . .
C1 N3 Cu1 132.3(5) . .
C12 N3 Cu1 109.4(4) . .
C10 N4 C11 118.8(6) . .
C10 N4 Cu1 126.6(5) . .
C11 N4 Cu1 114.2(4) . .
O6 C26 C27 114.0(13) . .
O6 C26 C25 106.9(11) . .
C27 C26 C25 114.6(14) . .
O5 C27 C26 113.9(10) . .

loop_
_geom_bond_atom_site_label_1
_geom_bond_atom_site_label_2
_geom_bond_distance
_geom_bond_site_symmetry_2
Cu1 O3' 1.89(5) .
Cu1 O3 1.976(5) .
Cu1 N1 1.983(6) .
Cu1 N4 2.006(6) .
Cu1 N2 2.078(6) .
Cu1 N3 2.164(6) .
Se1 O4 1.619(5) .
Se1 O2 1.628(5) .
Se1 O1 1.640(5) .
Se1 O3 1.659(5) .
Se1' O1 1.329(10) .
Se1' O2' 1.68(4) .
Se1' O3' 1.72(5) .
Se1' O4 1.805(10) .
C1 N3 1.319(9) .
C1 C2 1.426(10) .
C2 C3 1.338(11) .
C3 C4 1.409(10) .
C4 C12 1.416(9) .
C4 C5 1.443(10) .
C5 C6 1.357(11) .
C6 C7 1.427(10) .
C7 C11 1.415(9) .
C7 C8 1.423(9) .
C8 C9 1.361(10) .
C9 C10 1.412(10) .
C10 N4 1.333(9) .
C11 N4 1.358(8) .
C11 C12 1.436(9) .
C12 N3 1.343(9) .
C13 N2 1.331(9) .
C13 C74 1.382(10) .
C14 C23 1.398(9) .
C14 C20 1.417(10) .
C14 C18 1.420(10) .
C74 C15 1.380(11) .
C15 C16 1.406(10) .
C16 C24 1.400(10) .
C16 C17 1.421(10) .
C17 C18 1.345(11) .
C20 C21 1.390(10) .
C21 C22 1.383(10) .
C22 N1 1.327(9) .
C23 N1 1.374(9) .
C23 C24 1.434(9) .
C24 N2 1.370(9) .
C25 C26 1.480(14) .
C26 O6 1.405(14) .
C26 C27 1.48(2) .
C27 O5 1.410(11) .
